data_7105329
loop_
_publ_author_name
'Konu, Jari'
'Chivers, Tristram'

_publ_section_title
;
 Novel carbon-centred reactivity of [(H)C(PPh2Se)2]- in the formation
 of structurally diverse Sn(IV), Te(IV) and Hg(II) complexes of the
 triseleno ligand [(Se)C(PPh2Se)2]2-.
;
_journal_issue 9
_journal_name_full 'Chemical communications (Cambridge, England)'
_journal_page_first 1431
_journal_page_last 1433
_journal_paper_doi 10.1039/b923910c
_journal_volume 46
_journal_year 2010
_chemical_formula_moiety 'C50 H40 P4 Se6 Te, C7 H8'
_chemical_formula_sum 'C57 H48 P4 Se6 Te'
_chemical_formula_weight 1458.19
_chemical_name_systematic
;
?
;
_space_group_IT_number 2
_symmetry_cell_setting triclinic
_symmetry_space_group_name_Hall '-P 1'
_symmetry_space_group_name_H-M 'P -1'
_atom_sites_solution_hydrogens geom
_atom_sites_solution_primary direct
_atom_sites_solution_secondary difmap
_audit_creation_method SHELXL-97
_cell_angle_alpha 79.57(3)
_cell_angle_beta 87.46(3)
_cell_angle_gamma 85.93(3)
_cell_formula_units_Z 4
_cell_length_a 13.002(3)
_cell_length_b 17.066(3)
_cell_length_c 24.900(5)
_cell_measurement_reflns_used 65323
_cell_measurement_temperature 173(2)
_cell_measurement_theta_max 68.04
_cell_measurement_theta_min 1.80
_cell_volume 5416.9(19)
_computing_cell_refinement 'DENZO (Otwinowski & Minor, 1997)'
_computing_data_collection 'Collect (Nonius BV, 1997-2000)'
_computing_data_reduction 'SCALEPACK (Otwinowski & Minor, 1997)'
_computing_molecular_graphics 'DIAMOND 3.1d (Brandenburg, 1999)'
_computing_publication_material 'WinGX v1.70-01 (L. J. Farrugia)'
_computing_structure_refinement 'SHELXL-97 (Sheldrick, 1997)'
_computing_structure_solution 'SHELXS-97 (Sheldrick, 1997)'
_diffrn_ambient_temperature 173(2)
_diffrn_measured_fraction_theta_full 0.959
_diffrn_measured_fraction_theta_max 0.959
_diffrn_measurement_device_type 'Bruker AXS APEX2 CCD diffractometer'
_diffrn_measurement_method 'phi\omega scans'
_diffrn_radiation_monochromator 'horizonally mounted graphite crystal'
_diffrn_radiation_source 'fine-focus sealed tube'
_diffrn_radiation_type CuK\a
_diffrn_radiation_wavelength 1.54180
_diffrn_reflns_av_R_equivalents 0.0711
_diffrn_reflns_av_sigmaI/netI 0.0913
_diffrn_reflns_limit_h_max 15
_diffrn_reflns_limit_h_min -15
_diffrn_reflns_limit_k_max 20
_diffrn_reflns_limit_k_min -18
_diffrn_reflns_limit_l_max 28
_diffrn_reflns_limit_l_min -29
_diffrn_reflns_number 65323
_diffrn_reflns_theta_full 68.04
_diffrn_reflns_theta_max 68.04
_diffrn_reflns_theta_min 1.80
_diffrn_standards_number 0
_exptl_absorpt_coefficient_mu 10.351
_exptl_absorpt_correction_T_max 0.3697
_exptl_absorpt_correction_T_min 0.1993
_exptl_absorpt_correction_type integration
_exptl_absorpt_process_details 'SADABS (SHELXTL-NT v5.1, Bruker)'
_exptl_crystal_colour red
_exptl_crystal_density_diffrn 1.788
_exptl_crystal_density_method 'not measured'
_exptl_crystal_description plate
_exptl_crystal_F_000 2824
_exptl_crystal_size_max 0.23
_exptl_crystal_size_mid 0.20
_exptl_crystal_size_min 0.12
_refine_diff_density_max 1.084
_refine_diff_density_min -1.309
_refine_diff_density_rms 0.138
_refine_ls_extinction_method none
_refine_ls_goodness_of_fit_ref 1.032
_refine_ls_hydrogen_treatment constr
_refine_ls_matrix_type full
_refine_ls_number_parameters 1235
_refine_ls_number_reflns 18963
_refine_ls_number_restraints 0
_refine_ls_restrained_S_all 1.032
_refine_ls_R_factor_all 0.0761
_refine_ls_R_factor_gt 0.0478
_refine_ls_shift/su_max 0.001
_refine_ls_shift/su_mean 0.000
_refine_ls_structure_factor_coef Fsqd
_refine_ls_weighting_details 'calc w=1/[\s^2^(Fo^2^)+(0.0331P)^2^+2.6190P] where P=(Fo^2^+2Fc^2^)/3'
_refine_ls_weighting_scheme calc
_refine_ls_wR_factor_gt 0.1012
_refine_ls_wR_factor_ref 0.1141
_reflns_number_gt 13674
_reflns_number_total 18963
_reflns_threshold_expression >2sigma(I)
_cod_data_source_file b923910c.txt
_cod_data_source_block compound_7
_cod_database_code 7105329

loop_
_symmetry_equiv_pos_as_xyz
'x, y, z'
'-x, -y, -z'

loop_
_atom_site_label
_atom_site_type_symbol
_atom_site_fract_x
_atom_site_fract_y
_atom_site_fract_z
_atom_site_U_iso_or_equiv
_atom_site_adp_type
_atom_site_occupancy
_atom_site_symmetry_multiplicity
_atom_site_calc_flag
_atom_site_refinement_flags
_atom_site_disorder_assembly
_atom_site_disorder_group
Te1 Te 0.43122(3) 0.70458(2) 0.407743(16) 0.02633(10) Uani 1 1 d . . .
Te2 Te 0.02243(3) 0.28485(2) 0.110004(16) 0.03115(11) Uani 1 1 d . . .
Se1 Se 0.36603(5) 0.70135(4) 0.51439(3) 0.03234(17) Uani 1 1 d . . .
Se2 Se 0.17015(6) 0.68977(4) 0.39274(3) 0.03851(19) Uani 1 1 d . . .
Se3 Se 0.36161(5) 0.85563(4) 0.38818(3) 0.02659(16) Uani 1 1 d . . .
Se4 Se 0.51771(5) 0.73868(4) 0.30225(3) 0.03126(17) Uani 1 1 d . . .
Se5 Se 0.57095(5) 0.53219(4) 0.40087(3) 0.03502(18) Uani 1 1 d . . .
Se6 Se 0.60963(5) 0.73632(4) 0.44269(3) 0.02718(16) Uani 1 1 d . . .
Se7 Se -0.05506(6) 0.21390(6) 0.21326(3) 0.0602(3) Uani 1 1 d . . .
Se8 Se -0.15859(5) 0.26130(4) 0.07436(3) 0.02814(16) Uani 1 1 d . . .
Se9A Se -0.1163(3) 0.4348(4) 0.1510(5) 0.0391(13) Uani 0.60(3) 1 d P . .
Se9B Se -0.1165(4) 0.4536(6) 0.1249(9) 0.046(3) Uani 0.40(3) 1 d P . .
Se10 Se 0.07919(5) 0.33344(4) 0.00364(3) 0.03622(18) Uani 1 1 d . . .
Se11 Se 0.32249(6) 0.27822(4) 0.11542(3) 0.0483(2) Uani 1 1 d . . .
Se12 Se 0.09136(5) 0.13950(4) 0.09888(3) 0.03225(17) Uani 1 1 d . . .
P1 P 0.27711(11) 0.81921(9) 0.50055(6) 0.0236(3) Uani 1 1 d . . .
P2 P 0.14195(12) 0.81091(9) 0.40298(6) 0.0260(4) Uani 1 1 d . . .
P3 P 0.67688(12) 0.74823(9) 0.32814(6) 0.0255(4) Uani 1 1 d . . .
P4 P 0.71046(11) 0.58751(9) 0.40953(6) 0.0256(4) Uani 1 1 d . . .
P5 P -0.21726(12) 0.21969(10) 0.18990(7) 0.0337(4) Uani 1 1 d . . .
P6 P -0.25705(12) 0.39300(10) 0.12760(7) 0.0340(4) Uani 1 1 d . . .
P7 P 0.16075(12) 0.21908(9) -0.00947(6) 0.0284(4) Uani 1 1 d . . .
P8 P 0.31855(12) 0.17239(9) 0.08264(7) 0.0295(4) Uani 1 1 d . . .
C1 C 0.2405(4) 0.8518(3) 0.4332(2) 0.0229(13) Uani 1 1 d . . .
C2 C 0.7014(4) 0.6943(3) 0.3928(2) 0.0256(14) Uani 1 1 d . . .
C3 C -0.2461(4) 0.2884(3) 0.1308(2) 0.0274(14) Uani 1 1 d . . .
C4 C 0.2059(5) 0.1593(3) 0.0494(2) 0.0300(15) Uani 1 1 d . . .
C100 C 0.1713(4) 0.8077(3) 0.5511(2) 0.0265(14) Uani 1 1 d . . .
C101 C 0.1438(4) 0.8675(4) 0.5816(2) 0.0311(15) Uani 1 1 d . . .
H101 H 0.1798 0.9150 0.5756 0.037 Uiso 1 1 calc R . .
C102 C 0.0648(5) 0.8578(4) 0.6202(2) 0.0388(17) Uani 1 1 d . . .
H102 H 0.0476 0.8982 0.6413 0.047 Uiso 1 1 calc R . .
C103 C 0.0099(5) 0.7897(4) 0.6285(3) 0.0406(18) Uani 1 1 d . . .
H103 H -0.0454 0.7837 0.6549 0.049 Uiso 1 1 calc R . .
C104 C 0.0357(5) 0.7305(4) 0.5983(3) 0.0382(17) Uani 1 1 d . . .
H104 H -0.0020 0.6839 0.6037 0.046 Uiso 1 1 calc R . .
C105 C 0.1172(4) 0.7393(4) 0.5599(2) 0.0310(15) Uani 1 1 d . . .
H105 H 0.1358 0.6981 0.5397 0.037 Uiso 1 1 calc R . .
C106 C 0.3506(4) 0.8942(4) 0.5208(2) 0.0277(14) Uani 1 1 d . . .
C107 C 0.3312(4) 0.9752(4) 0.4995(3) 0.0307(15) Uani 1 1 d . . .
H107 H 0.2883 0.9910 0.4690 0.037 Uiso 1 1 calc R . .
C108 C 0.3740(5) 1.0319(4) 0.5225(3) 0.0389(17) Uani 1 1 d . . .
H108 H 0.3606 1.0867 0.5072 0.047 Uiso 1 1 calc R . .
C109 C 0.4356(5) 1.0116(4) 0.5669(3) 0.0442(18) Uani 1 1 d . . .
H109 H 0.4629 1.0518 0.5830 0.053 Uiso 1 1 calc R . .
C110 C 0.4570(5) 0.9316(4) 0.5878(3) 0.0445(19) Uani 1 1 d . . .
H110 H 0.5004 0.9169 0.6181 0.053 Uiso 1 1 calc R . .
C111 C 0.4162(5) 0.8725(4) 0.5650(3) 0.0396(17) Uani 1 1 d . . .
H111 H 0.4325 0.8178 0.5793 0.048 Uiso 1 1 calc R . .
C200 C 0.0236(4) 0.8239(4) 0.4426(2) 0.0285(15) Uani 1 1 d . . .
C201 C -0.0011(5) 0.8968(4) 0.4593(2) 0.0367(17) Uani 1 1 d . . .
H201 H 0.0419 0.9400 0.4481 0.044 Uiso 1 1 calc R . .
C202 C -0.0878(5) 0.9065(4) 0.4920(3) 0.0452(19) Uani 1 1 d . . .
H202 H -0.1045 0.9563 0.5032 0.054 Uiso 1 1 calc R . .
C203 C -0.1503(5) 0.8442(5) 0.5084(3) 0.049(2) Uani 1 1 d . . .
H203 H -0.2087 0.8503 0.5320 0.059 Uiso 1 1 calc R . .
C204 C -0.1282(5) 0.7735(5) 0.4906(3) 0.046(2) Uani 1 1 d . . .
H204 H -0.1729 0.7312 0.5007 0.055 Uiso 1 1 calc R . .
C205 C -0.0411(5) 0.7627(4) 0.4579(3) 0.0376(17) Uani 1 1 d . . .
H205 H -0.0261 0.7131 0.4460 0.045 Uiso 1 1 calc R . .
C206 C 0.1216(4) 0.8791(4) 0.3381(2) 0.0276(15) Uani 1 1 d . . .
C207 C 0.1001(5) 0.8481(4) 0.2926(3) 0.0410(18) Uani 1 1 d . . .
H207 H 0.0983 0.7921 0.2946 0.049 Uiso 1 1 calc R . .
C208 C 0.0811(6) 0.9004(5) 0.2436(3) 0.061(2) Uani 1 1 d . . .
H208 H 0.0655 0.8797 0.2122 0.073 Uiso 1 1 calc R . .
C209 C 0.0848(5) 0.9807(4) 0.2403(3) 0.0442(19) Uani 1 1 d . . .
H209 H 0.0724 1.0156 0.2066 0.053 Uiso 1 1 calc R . .
C210 C 0.1062(5) 1.0112(4) 0.2855(3) 0.0404(18) Uani 1 1 d . . .
H210 H 0.1083 1.0672 0.2831 0.049 Uiso 1 1 calc R . .
C211 C 0.1249(5) 0.9604(4) 0.3346(3) 0.0398(17) Uani 1 1 d . . .
H211 H 0.1401 0.9816 0.3659 0.048 Uiso 1 1 calc R . .
C300 C 0.7613(4) 0.7197(3) 0.2745(2) 0.0282(14) Uani 1 1 d . . .
C301 C 0.8457(5) 0.7634(4) 0.2536(3) 0.0365(16) Uani 1 1 d . . .
H301 H 0.8598 0.8098 0.2674 0.044 Uiso 1 1 calc R . .
C302 C 0.9085(5) 0.7389(4) 0.2129(3) 0.0444(19) Uani 1 1 d . . .
H302 H 0.9661 0.7684 0.1990 0.053 Uiso 1 1 calc R . .
C303 C 0.8891(5) 0.6727(4) 0.1923(3) 0.0436(18) Uani 1 1 d . . .
H303 H 0.9321 0.6574 0.1636 0.052 Uiso 1 1 calc R . .
C304 C 0.8089(5) 0.6286(4) 0.2125(3) 0.0400(17) Uani 1 1 d . . .
H304 H 0.7973 0.5817 0.1988 0.048 Uiso 1 1 calc R . .
C305 C 0.7435(5) 0.6517(4) 0.2532(2) 0.0322(15) Uani 1 1 d . . .
H305 H 0.6865 0.6212 0.2666 0.039 Uiso 1 1 calc R . .
C306 C 0.6970(4) 0.8517(3) 0.3287(2) 0.0241(14) Uani 1 1 d . . .
C307 C 0.7832(5) 0.8711(4) 0.3537(2) 0.0342(16) Uani 1 1 d . . .
H307 H 0.8274 0.8299 0.3731 0.041 Uiso 1 1 calc R . .
C308 C 0.8048(5) 0.9504(4) 0.3506(3) 0.0402(17) Uani 1 1 d . . .
H308 H 0.8636 0.9633 0.3677 0.048 Uiso 1 1 calc R . .
C309 C 0.7406(5) 1.0103(4) 0.3225(2) 0.0383(17) Uani 1 1 d . . .
H309 H 0.7555 1.0646 0.3199 0.046 Uiso 1 1 calc R . .
C310 C 0.6555(5) 0.9914(4) 0.2984(3) 0.0397(18) Uani 1 1 d . . .
H310 H 0.6109 1.0329 0.2797 0.048 Uiso 1 1 calc R . .
C311 C 0.6336(5) 0.9131(4) 0.3008(2) 0.0335(16) Uani 1 1 d . . .
H311 H 0.5747 0.9011 0.2834 0.040 Uiso 1 1 calc R . .
C400 C 0.8164(4) 0.5511(4) 0.3690(2) 0.0294(15) Uani 1 1 d . . .
C401 C 0.9031(4) 0.5946(4) 0.3551(2) 0.0311(15) Uani 1 1 d . . .
H401 H 0.9073 0.6436 0.3675 0.037 Uiso 1 1 calc R . .
C402 C 0.9827(5) 0.5677(4) 0.3236(2) 0.0349(16) Uani 1 1 d . . .
H402 H 1.0422 0.5973 0.3147 0.042 Uiso 1 1 calc R . .
C403 C 0.9747(5) 0.4964(4) 0.3052(3) 0.0434(19) Uani 1 1 d . . .
H403 H 1.0288 0.4776 0.2829 0.052 Uiso 1 1 calc R . .
C404 C 0.8901(5) 0.4529(4) 0.3186(3) 0.0444(18) Uani 1 1 d . . .
H404 H 0.8857 0.4042 0.3056 0.053 Uiso 1 1 calc R . .
C405 C 0.8112(5) 0.4794(4) 0.3509(3) 0.0364(16) Uani 1 1 d . . .
H405 H 0.7531 0.4486 0.3607 0.044 Uiso 1 1 calc R . .
C406 C 0.7509(4) 0.5624(3) 0.4796(2) 0.0264(14) Uani 1 1 d . . .
C407 C 0.8533(5) 0.5624(3) 0.4925(3) 0.0348(16) Uani 1 1 d . . .
H407 H 0.9038 0.5767 0.4644 0.042 Uiso 1 1 calc R . .
C408 C 0.8823(5) 0.5417(4) 0.5461(3) 0.0404(18) Uani 1 1 d . . .
H408 H 0.9528 0.5424 0.5546 0.048 Uiso 1 1 calc R . .
C409 C 0.8108(5) 0.5203(4) 0.5874(3) 0.0414(18) Uani 1 1 d . . .
H409 H 0.8315 0.5063 0.6242 0.050 Uiso 1 1 calc R . .
C410 C 0.7102(5) 0.5192(4) 0.5752(3) 0.0431(18) Uani 1 1 d . . .
H410 H 0.6601 0.5050 0.6036 0.052 Uiso 1 1 calc R . .
C411 C 0.6807(5) 0.5388(4) 0.5215(3) 0.0408(18) Uani 1 1 d . . .
H411 H 0.6106 0.5358 0.5134 0.049 Uiso 1 1 calc R . .
C500 C -0.2982(5) 0.2428(4) 0.2463(2) 0.0336(16) Uani 1 1 d . . .
C501 C -0.2599(5) 0.2652(4) 0.2909(3) 0.0381(17) Uani 1 1 d . . .
H501 H -0.1873 0.2635 0.2946 0.046 Uiso 1 1 calc R . .
C502 C -0.3249(6) 0.2903(4) 0.3309(3) 0.050(2) Uani 1 1 d . . .
H502 H -0.2968 0.3061 0.3616 0.059 Uiso 1 1 calc R . .
C503 C -0.4293(6) 0.2924(4) 0.3263(3) 0.0454(19) Uani 1 1 d . . .
H503 H -0.4744 0.3110 0.3530 0.054 Uiso 1 1 calc R . .
C504 C -0.4681(6) 0.2673(5) 0.2825(3) 0.059(2) Uani 1 1 d . . .
H504 H -0.5407 0.2665 0.2798 0.071 Uiso 1 1 calc R . .
C505 C -0.4046(6) 0.2434(5) 0.2428(3) 0.064(3) Uani 1 1 d . . .
H505 H -0.4332 0.2271 0.2124 0.077 Uiso 1 1 calc R . .
C506 C -0.2473(5) 0.1230(4) 0.1763(3) 0.0422(19) Uani 1 1 d . . .
C507 C -0.1818(6) 0.0562(5) 0.1900(3) 0.068(3) Uani 1 1 d . . .
H507 H -0.1184 0.0599 0.2067 0.082 Uiso 1 1 calc R . .
C508 C -0.2087(9) -0.0173(5) 0.1793(4) 0.098(5) Uani 1 1 d . . .
H508 H -0.1639 -0.0639 0.1881 0.118 Uiso 1 1 calc R . .
C509 C -0.3009(9) -0.0205(6) 0.1559(5) 0.116(5) Uani 1 1 d . . .
H509 H -0.3204 -0.0705 0.1494 0.139 Uiso 1 1 calc R . .
C510 C -0.3651(8) 0.0447(6) 0.1416(4) 0.086(3) Uani 1 1 d . . .
H510 H -0.4279 0.0406 0.1245 0.104 Uiso 1 1 calc R . .
C511 C -0.3395(6) 0.1167(4) 0.1518(3) 0.056(2) Uani 1 1 d . . .
H511 H -0.3849 0.1628 0.1422 0.067 Uiso 1 1 calc R . .
C600 C -0.3612(5) 0.4246(4) 0.1721(3) 0.0398(18) Uani 1 1 d . . .
C601 C -0.3397(6) 0.4536(4) 0.2167(3) 0.053(2) Uani 1 1 d . . .
H601 H -0.2698 0.4554 0.2258 0.064 Uiso 1 1 calc R . .
C602 C -0.4184(9) 0.4813(6) 0.2501(4) 0.094(4) Uani 1 1 d . . .
H602 H -0.4026 0.4986 0.2828 0.112 Uiso 1 1 calc R . .
C603 C -0.5154(9) 0.4830(6) 0.2355(4) 0.106(5) Uani 1 1 d . . .
H603 H -0.5687 0.5054 0.2565 0.127 Uiso 1 1 calc R . .
C604 C -0.5398(7) 0.4537(9) 0.1916(4) 0.149(7) Uani 1 1 d . . .
H604 H -0.6100 0.4532 0.1826 0.179 Uiso 1 1 calc R . .
C605 C -0.4616(6) 0.4240(8) 0.1592(3) 0.124(5) Uani 1 1 d . . .
H605 H -0.4785 0.4032 0.1280 0.148 Uiso 1 1 calc R . .
C606 C -0.3011(5) 0.4291(4) 0.0599(3) 0.0390(17) Uani 1 1 d . . .
C607 C -0.3783(6) 0.3931(5) 0.0394(3) 0.057(2) Uani 1 1 d . . .
H607 H -0.4086 0.3486 0.0612 0.069 Uiso 1 1 calc R . .
C608 C -0.4122(8) 0.4215(6) -0.0131(4) 0.104(4) Uani 1 1 d . . .
H608 H -0.4664 0.3973 -0.0270 0.125 Uiso 1 1 calc R . .
C609 C -0.3656(13) 0.4864(8) -0.0451(5) 0.143(8) Uani 1 1 d . . .
H609 H -0.3866 0.5062 -0.0814 0.171 Uiso 1 1 calc R . .
C610 C -0.2907(12) 0.5203(7) -0.0237(4) 0.136(7) Uani 1 1 d . . .
H610 H -0.2610 0.5653 -0.0452 0.163 Uiso 1 1 calc R . .
C611 C -0.2558(7) 0.4931(4) 0.0270(3) 0.079(3) Uani 1 1 d . . .
H611 H -0.2008 0.5174 0.0401 0.094 Uiso 1 1 calc R . .
C700 C 0.0729(4) 0.1631(4) -0.0396(2) 0.0294(15) Uani 1 1 d . . .
C701 C -0.0158(5) 0.1983(4) -0.0642(3) 0.0400(18) Uani 1 1 d . . .
H701 H -0.0351 0.2528 -0.0634 0.048 Uiso 1 1 calc R . .
C702 C -0.0768(5) 0.1540(5) -0.0901(3) 0.051(2) Uani 1 1 d . . .
H702 H -0.1370 0.1787 -0.1078 0.061 Uiso 1 1 calc R . .
C703 C -0.0505(6) 0.0747(5) -0.0902(3) 0.050(2) Uani 1 1 d . . .
H703 H -0.0934 0.0447 -0.1076 0.060 Uiso 1 1 calc R . .
C704 C 0.0357(5) 0.0385(4) -0.0658(3) 0.0464(19) Uani 1 1 d . . .
H704 H 0.0535 -0.0164 -0.0660 0.056 Uiso 1 1 calc R . .
C705 C 0.0978(5) 0.0828(4) -0.0405(2) 0.0372(17) Uani 1 1 d . . .
H705 H 0.1585 0.0577 -0.0235 0.045 Uiso 1 1 calc R . .
C706 C 0.2605(5) 0.2486(4) -0.0606(2) 0.0300(15) Uani 1 1 d . . .
C707 C 0.3162(5) 0.3139(4) -0.0583(3) 0.0371(17) Uani 1 1 d . . .
H707 H 0.3037 0.3427 -0.0291 0.045 Uiso 1 1 calc R . .
C708 C 0.3906(5) 0.3373(4) -0.0987(3) 0.046(2) Uani 1 1 d . . .
H708 H 0.4284 0.3824 -0.0971 0.056 Uiso 1 1 calc R . .
C709 C 0.4101(5) 0.2965(5) -0.1407(3) 0.046(2) Uani 1 1 d . . .
H709 H 0.4611 0.3131 -0.1681 0.055 Uiso 1 1 calc R . .
C710 C 0.3559(5) 0.2317(4) -0.1431(3) 0.0477(19) Uani 1 1 d . . .
H710 H 0.3702 0.2023 -0.1718 0.057 Uiso 1 1 calc R . .
C711 C 0.2802(5) 0.2089(4) -0.1039(3) 0.0440(19) Uani 1 1 d . . .
H711 H 0.2409 0.1651 -0.1068 0.053 Uiso 1 1 calc R . .
C800 C 0.3341(4) 0.0833(4) 0.1357(2) 0.0274(14) Uani 1 1 d . . .
C801 C 0.3672(5) 0.0895(4) 0.1872(2) 0.0372(17) Uani 1 1 d . . .
H801 H 0.3789 0.1402 0.1957 0.045 Uiso 1 1 calc R . .
C802 C 0.3828(5) 0.0202(5) 0.2260(3) 0.049(2) Uani 1 1 d . . .
H802 H 0.4067 0.0238 0.2609 0.059 Uiso 1 1 calc R . .
C803 C 0.3643(5) -0.0528(4) 0.2147(3) 0.049(2) Uani 1 1 d . . .
H803 H 0.3737 -0.0992 0.2419 0.058 Uiso 1 1 calc R . .
C804 C 0.3323(5) -0.0591(4) 0.1640(3) 0.0463(19) Uani 1 1 d . . .
H804 H 0.3201 -0.1100 0.1561 0.056 Uiso 1 1 calc R . .
C805 C 0.3176(5) 0.0084(4) 0.1242(3) 0.0369(16) Uani 1 1 d . . .
H805 H 0.2963 0.0035 0.0890 0.044 Uiso 1 1 calc R . .
C806 C 0.4280(5) 0.1602(4) 0.0351(2) 0.0300(15) Uani 1 1 d . . .
C807 C 0.4275(5) 0.1079(4) -0.0005(3) 0.0395(17) Uani 1 1 d . . .
H807 H 0.3684 0.0788 -0.0023 0.047 Uiso 1 1 calc R . .
C808 C 0.5140(5) 0.0976(4) -0.0340(3) 0.0469(19) Uani 1 1 d . . .
H808 H 0.5127 0.0631 -0.0600 0.056 Uiso 1 1 calc R . .
C809 C 0.6010(5) 0.1366(4) -0.0301(3) 0.048(2) Uani 1 1 d . . .
H809 H 0.6608 0.1271 -0.0519 0.058 Uiso 1 1 calc R . .
C810 C 0.6020(6) 0.1890(5) 0.0049(3) 0.060(2) Uani 1 1 d . . .
H810 H 0.6619 0.2169 0.0072 0.072 Uiso 1 1 calc R . .
C811 C 0.5135(5) 0.2016(5) 0.0377(3) 0.052(2) Uani 1 1 d . . .
H811 H 0.5131 0.2390 0.0617 0.063 Uiso 1 1 calc R . .
C10 C 0.8168(6) 0.3895(5) 0.8512(4) 0.064(2) Uani 1 1 d . . .
C11 C 0.7476(6) 0.3421(5) 0.8813(4) 0.068(3) Uani 1 1 d . . .
H11 H 0.7404 0.3409 0.9196 0.081 Uiso 1 1 calc R . .
C12 C 0.6877(7) 0.2958(5) 0.8568(4) 0.074(3) Uani 1 1 d . . .
H12 H 0.6399 0.2633 0.8788 0.089 Uiso 1 1 calc R . .
C13 C 0.6949(7) 0.2950(5) 0.8010(4) 0.074(3) Uani 1 1 d . . .
H13 H 0.6523 0.2638 0.7844 0.089 Uiso 1 1 calc R . .
C14 C 0.7642(8) 0.3401(6) 0.7722(4) 0.089(3) Uani 1 1 d . . .
H14 H 0.7724 0.3399 0.7341 0.106 Uiso 1 1 calc R . .
C15 C 0.8257(7) 0.3879(6) 0.7960(4) 0.082(3) Uani 1 1 d . . .
H15 H 0.8740 0.4197 0.7738 0.098 Uiso 1 1 calc R . .
C16 C 0.8805(6) 0.4403(5) 0.8775(4) 0.096(3) Uani 1 1 d . . .
H16A H 0.9261 0.4699 0.8499 0.144 Uiso 1 1 calc R . .
H16B H 0.9222 0.4064 0.9056 0.144 Uiso 1 1 calc R . .
H16C H 0.8352 0.4781 0.8943 0.144 Uiso 1 1 calc R . .
C20 C 0.7813(6) 0.6970(6) 0.7209(4) 0.063(2) Uani 1 1 d . . .
C21 C 0.7532(6) 0.6706(6) 0.6737(4) 0.068(3) Uani 1 1 d . . .
H21 H 0.7634 0.6156 0.6713 0.082 Uiso 1 1 calc R . .
C22 C 0.7119(7) 0.7227(7) 0.6317(4) 0.091(4) Uani 1 1 d . . .
H22 H 0.6929 0.7038 0.6002 0.110 Uiso 1 1 calc R . .
C23 C 0.6967(8) 0.8021(8) 0.6338(4) 0.097(4) Uani 1 1 d . . .
H23 H 0.6678 0.8383 0.6039 0.116 Uiso 1 1 calc R . .
C24 C 0.7236(7) 0.8287(6) 0.6792(5) 0.086(3) Uani 1 1 d . . .
H24 H 0.7138 0.8840 0.6805 0.103 Uiso 1 1 calc R . .
C25 C 0.7645(6) 0.7776(6) 0.7232(4) 0.067(3) Uani 1 1 d . . .
H25 H 0.7812 0.7972 0.7549 0.080 Uiso 1 1 calc R . .
C26 C 0.8280(6) 0.6389(5) 0.7674(4) 0.087(3) Uani 1 1 d . . .
H26A H 0.8429 0.6673 0.7967 0.130 Uiso 1 1 calc R . .
H26B H 0.8921 0.6135 0.7545 0.130 Uiso 1 1 calc R . .
H26C H 0.7794 0.5980 0.7812 0.130 Uiso 1 1 calc R . .

loop_
_atom_site_aniso_label
_atom_site_aniso_U_11
_atom_site_aniso_U_22
_atom_site_aniso_U_33
_atom_site_aniso_U_23
_atom_site_aniso_U_13
_atom_site_aniso_U_12
Te1 0.0222(2) 0.0293(2) 0.0278(2) -0.00740(18) 0.00060(17) 0.00177(17)
Te2 0.0247(2) 0.0404(3) 0.0292(2) -0.0089(2) 0.00041(18) -0.00098(18)
Se1 0.0344(4) 0.0324(4) 0.0266(4) -0.0007(3) 0.0032(3) 0.0090(3)
Se2 0.0427(4) 0.0256(4) 0.0494(5) -0.0122(3) -0.0073(4) 0.0006(3)
Se3 0.0253(4) 0.0279(3) 0.0255(4) -0.0031(3) 0.0027(3) -0.0010(3)
Se4 0.0248(4) 0.0451(4) 0.0248(4) -0.0090(3) -0.0022(3) -0.0002(3)
Se5 0.0279(4) 0.0377(4) 0.0413(4) -0.0103(3) -0.0008(3) -0.0067(3)
Se6 0.0247(4) 0.0328(4) 0.0251(4) -0.0098(3) -0.0005(3) 0.0024(3)
Se7 0.0256(4) 0.1150(8) 0.0302(4) 0.0117(5) -0.0017(3) 0.0004(5)
Se8 0.0265(4) 0.0323(4) 0.0269(4) -0.0089(3) -0.0001(3) -0.0012(3)
Se9A 0.0293(8) 0.0356(14) 0.057(3) -0.0179(19) -0.0102(11) -0.0031(8)
Se9B 0.0289(13) 0.039(2) 0.076(7) -0.023(4) 0.003(2) -0.0094(12)
Se10 0.0372(4) 0.0337(4) 0.0335(4) 0.0016(3) 0.0059(3) 0.0034(3)
Se11 0.0674(6) 0.0345(4) 0.0462(5) -0.0155(4) -0.0074(4) 0.0001(4)
Se12 0.0315(4) 0.0331(4) 0.0291(4) 0.0007(3) 0.0053(3) -0.0013(3)
P1 0.0226(8) 0.0251(8) 0.0225(8) -0.0041(7) 0.0018(6) 0.0008(6)
P2 0.0258(9) 0.0237(8) 0.0284(9) -0.0051(7) -0.0014(7) 0.0005(7)
P3 0.0227(8) 0.0295(9) 0.0243(9) -0.0066(7) -0.0004(7) 0.0020(7)
P4 0.0214(8) 0.0268(8) 0.0292(9) -0.0078(7) 0.0001(7) 0.0013(7)
P5 0.0276(9) 0.0439(10) 0.0270(9) -0.0011(8) 0.0016(7) 0.0009(8)
P6 0.0256(9) 0.0331(9) 0.0469(11) -0.0172(8) 0.0003(8) -0.0013(7)
P7 0.0282(9) 0.0318(9) 0.0241(9) -0.0029(7) 0.0031(7) -0.0026(7)
P8 0.0309(9) 0.0296(9) 0.0277(9) -0.0048(7) 0.0000(7) 0.0001(7)
C1 0.017(3) 0.025(3) 0.027(3) -0.006(3) 0.005(2) -0.001(2)
C2 0.018(3) 0.030(3) 0.028(3) -0.004(3) 0.006(3) -0.001(3)
C3 0.026(3) 0.027(3) 0.030(4) -0.011(3) -0.003(3) 0.002(3)
C4 0.037(4) 0.031(3) 0.022(3) -0.007(3) 0.005(3) -0.003(3)
C100 0.022(3) 0.028(3) 0.028(3) 0.001(3) -0.004(3) 0.000(3)
C101 0.029(4) 0.033(4) 0.029(4) -0.003(3) 0.006(3) 0.000(3)
C102 0.032(4) 0.054(5) 0.032(4) -0.019(3) 0.004(3) 0.010(3)
C103 0.025(4) 0.062(5) 0.032(4) -0.004(4) 0.009(3) -0.006(3)
C104 0.033(4) 0.044(4) 0.036(4) -0.001(3) 0.006(3) -0.011(3)
C105 0.035(4) 0.029(3) 0.028(4) -0.003(3) 0.000(3) -0.001(3)
C106 0.021(3) 0.037(4) 0.026(3) -0.007(3) 0.000(3) -0.002(3)
C107 0.024(3) 0.036(4) 0.035(4) -0.014(3) 0.001(3) -0.003(3)
C108 0.036(4) 0.038(4) 0.044(4) -0.013(3) 0.006(3) -0.002(3)
C109 0.039(4) 0.054(5) 0.045(5) -0.022(4) 0.006(4) -0.015(4)
C110 0.034(4) 0.075(6) 0.029(4) -0.017(4) -0.008(3) -0.007(4)
C111 0.037(4) 0.048(4) 0.032(4) -0.002(3) -0.003(3) -0.004(3)
C200 0.021(3) 0.044(4) 0.021(3) -0.006(3) -0.004(3) 0.000(3)
C201 0.028(4) 0.044(4) 0.036(4) -0.005(3) 0.005(3) -0.002(3)
C202 0.043(5) 0.048(5) 0.044(5) -0.014(4) 0.005(4) 0.010(4)
C203 0.029(4) 0.070(6) 0.041(4) 0.006(4) 0.007(3) 0.006(4)
C204 0.029(4) 0.064(5) 0.041(4) 0.010(4) -0.003(3) -0.017(4)
C205 0.029(4) 0.048(4) 0.035(4) -0.005(3) -0.001(3) -0.011(3)
C206 0.018(3) 0.034(4) 0.027(4) 0.001(3) 0.001(3) 0.006(3)
C207 0.053(5) 0.036(4) 0.034(4) -0.005(3) -0.006(3) -0.010(3)
C208 0.086(6) 0.069(6) 0.030(4) -0.004(4) -0.017(4) -0.023(5)
C209 0.046(4) 0.050(5) 0.031(4) 0.010(4) -0.006(3) -0.004(4)
C210 0.033(4) 0.039(4) 0.043(4) 0.005(4) 0.002(3) 0.007(3)
C211 0.047(4) 0.038(4) 0.034(4) -0.008(3) -0.003(3) 0.011(3)
C300 0.028(4) 0.030(3) 0.027(4) -0.008(3) 0.003(3) 0.002(3)
C301 0.037(4) 0.034(4) 0.038(4) -0.009(3) 0.007(3) -0.003(3)
C302 0.037(4) 0.053(5) 0.044(4) -0.011(4) 0.012(3) -0.007(4)
C303 0.033(4) 0.059(5) 0.038(4) -0.012(4) 0.015(3) 0.002(4)
C304 0.045(4) 0.038(4) 0.039(4) -0.017(3) 0.003(3) 0.007(3)
C305 0.029(4) 0.038(4) 0.030(4) -0.007(3) 0.005(3) -0.001(3)
C306 0.030(3) 0.020(3) 0.022(3) -0.006(3) 0.005(3) -0.001(3)
C307 0.040(4) 0.030(4) 0.034(4) -0.010(3) -0.007(3) 0.002(3)
C308 0.048(4) 0.035(4) 0.038(4) -0.008(3) -0.006(3) -0.005(3)
C309 0.055(5) 0.032(4) 0.029(4) -0.007(3) 0.003(3) -0.008(3)
C310 0.047(4) 0.029(4) 0.038(4) 0.001(3) 0.002(3) 0.009(3)
C311 0.035(4) 0.038(4) 0.026(4) -0.001(3) 0.000(3) -0.004(3)
C400 0.024(3) 0.036(4) 0.026(3) -0.003(3) 0.004(3) 0.005(3)
C401 0.029(4) 0.033(4) 0.031(4) -0.009(3) -0.003(3) 0.009(3)
C402 0.022(4) 0.050(4) 0.031(4) -0.005(3) 0.003(3) 0.000(3)
C403 0.037(4) 0.056(5) 0.034(4) -0.009(4) 0.004(3) 0.014(4)
C404 0.045(5) 0.038(4) 0.052(5) -0.016(4) 0.008(4) 0.000(3)
C405 0.036(4) 0.032(4) 0.045(4) -0.019(3) 0.004(3) 0.000(3)
C406 0.025(3) 0.026(3) 0.029(4) -0.006(3) -0.010(3) 0.003(3)
C407 0.037(4) 0.035(4) 0.034(4) -0.007(3) -0.005(3) -0.001(3)
C408 0.031(4) 0.047(4) 0.046(4) -0.019(4) -0.012(3) 0.004(3)
C409 0.054(5) 0.035(4) 0.034(4) -0.004(3) -0.012(4) 0.006(3)
C410 0.050(5) 0.053(5) 0.024(4) -0.001(3) 0.000(3) -0.008(4)
C411 0.030(4) 0.050(4) 0.039(4) -0.001(4) 0.000(3) -0.005(3)
C500 0.029(4) 0.045(4) 0.025(4) -0.002(3) 0.004(3) -0.004(3)
C501 0.040(4) 0.037(4) 0.037(4) -0.006(3) -0.008(3) 0.001(3)
C502 0.071(6) 0.050(5) 0.031(4) -0.017(4) -0.013(4) 0.004(4)
C503 0.062(5) 0.039(4) 0.034(4) -0.009(3) 0.014(4) -0.003(4)
C504 0.042(5) 0.088(7) 0.054(5) -0.029(5) 0.018(4) -0.026(4)
C505 0.044(5) 0.115(8) 0.046(5) -0.045(5) 0.014(4) -0.021(5)
C506 0.050(5) 0.030(4) 0.041(4) 0.001(3) 0.023(4) 0.005(3)
C507 0.066(6) 0.055(5) 0.066(6) 0.014(5) 0.035(5) 0.031(4)
C508 0.119(9) 0.038(5) 0.117(9) 0.008(6) 0.084(8) 0.028(6)
C509 0.142(11) 0.048(6) 0.153(12) -0.030(7) 0.117(10) -0.019(8)
C510 0.101(8) 0.068(7) 0.103(8) -0.050(6) 0.050(6) -0.036(6)
C511 0.054(5) 0.039(4) 0.080(6) -0.025(4) 0.026(5) -0.008(4)
C600 0.032(4) 0.055(5) 0.031(4) -0.009(3) -0.009(3) 0.015(3)
C601 0.072(6) 0.048(5) 0.046(5) -0.018(4) 0.012(4) -0.029(4)
C602 0.165(11) 0.063(7) 0.062(7) -0.032(6) 0.048(8) -0.052(8)
C603 0.147(11) 0.095(8) 0.054(7) 0.004(6) 0.039(8) 0.070(9)
C604 0.047(6) 0.332(19) 0.047(6) -0.014(9) -0.003(5) 0.087(9)
C605 0.038(5) 0.300(16) 0.044(6) -0.073(8) -0.008(4) 0.025(8)
C606 0.051(5) 0.029(4) 0.036(4) -0.009(3) 0.010(3) 0.001(3)
C607 0.072(6) 0.057(5) 0.041(5) -0.010(4) -0.022(4) 0.025(4)
C608 0.143(10) 0.110(9) 0.062(7) -0.040(6) -0.055(7) 0.077(8)
C609 0.26(2) 0.106(12) 0.039(7) -0.008(7) -0.024(9) 0.131(13)
C610 0.27(2) 0.060(8) 0.053(8) 0.017(6) 0.076(10) 0.056(10)
C611 0.120(8) 0.040(5) 0.064(6) 0.005(5) 0.052(6) 0.002(5)
C700 0.024(3) 0.042(4) 0.023(3) -0.005(3) 0.007(3) -0.007(3)
C701 0.031(4) 0.046(4) 0.041(4) -0.004(4) 0.001(3) 0.002(3)
C702 0.040(5) 0.071(6) 0.042(5) -0.011(4) -0.009(4) -0.005(4)
C703 0.051(5) 0.071(6) 0.031(4) -0.008(4) 0.003(4) -0.031(4)
C704 0.058(5) 0.052(5) 0.032(4) -0.010(4) 0.001(4) -0.021(4)
C705 0.038(4) 0.045(4) 0.029(4) -0.004(3) -0.002(3) -0.011(3)
C706 0.031(4) 0.034(4) 0.024(3) -0.002(3) -0.002(3) -0.001(3)
C707 0.037(4) 0.038(4) 0.039(4) -0.012(3) -0.003(3) -0.005(3)
C708 0.040(4) 0.051(5) 0.045(5) 0.007(4) -0.001(4) -0.026(4)
C709 0.026(4) 0.079(6) 0.030(4) 0.001(4) 0.002(3) -0.011(4)
C710 0.049(5) 0.057(5) 0.039(4) -0.015(4) 0.015(4) -0.008(4)
C711 0.052(5) 0.047(4) 0.032(4) -0.003(3) 0.004(3) -0.006(4)
C800 0.020(3) 0.033(4) 0.027(4) -0.005(3) 0.002(3) 0.008(3)
C801 0.032(4) 0.044(4) 0.033(4) -0.004(3) 0.004(3) 0.001(3)
C802 0.041(4) 0.072(6) 0.027(4) 0.006(4) -0.004(3) 0.015(4)
C803 0.054(5) 0.040(4) 0.040(5) 0.015(4) 0.008(4) 0.018(4)
C804 0.052(5) 0.035(4) 0.049(5) -0.004(4) -0.001(4) 0.003(3)
C805 0.037(4) 0.040(4) 0.032(4) -0.007(3) 0.003(3) 0.001(3)
C806 0.031(4) 0.033(4) 0.023(3) 0.002(3) 0.000(3) -0.004(3)
C807 0.022(4) 0.041(4) 0.058(5) -0.014(4) 0.004(3) -0.007(3)
C808 0.044(5) 0.044(4) 0.054(5) -0.012(4) 0.008(4) -0.005(4)
C809 0.035(4) 0.059(5) 0.046(5) 0.000(4) 0.017(4) -0.002(4)
C810 0.042(5) 0.083(6) 0.062(6) -0.026(5) 0.011(4) -0.035(5)
C811 0.046(5) 0.084(6) 0.032(4) -0.017(4) 0.011(4) -0.031(4)
C10 0.045(5) 0.064(6) 0.084(7) -0.024(5) 0.003(5) 0.002(4)
C11 0.058(6) 0.063(6) 0.077(7) -0.003(5) 0.006(5) 0.006(5)
C12 0.065(6) 0.068(6) 0.080(7) 0.006(6) 0.001(5) 0.009(5)
C13 0.066(6) 0.069(6) 0.087(8) -0.006(6) -0.014(6) -0.011(5)
C14 0.116(9) 0.087(8) 0.059(7) -0.013(6) 0.021(6) 0.004(7)
C15 0.089(8) 0.073(7) 0.085(8) -0.020(6) 0.036(6) -0.022(6)
C16 0.061(6) 0.093(8) 0.149(10) -0.063(7) -0.007(6) -0.007(6)
C20 0.044(5) 0.078(7) 0.070(6) -0.030(5) 0.023(4) -0.003(5)
C21 0.065(6) 0.076(7) 0.072(7) -0.041(6) 0.030(5) -0.011(5)
C22 0.074(7) 0.126(10) 0.067(7) -0.010(8) 0.029(6) 0.001(7)
C23 0.074(7) 0.130(11) 0.070(8) 0.007(8) 0.045(6) 0.014(7)
C24 0.063(7) 0.074(7) 0.114(9) -0.016(7) 0.057(7) -0.003(5)
C25 0.053(6) 0.080(7) 0.078(7) -0.046(6) 0.026(5) -0.005(5)
C26 0.068(7) 0.106(8) 0.097(8) -0.060(7) 0.010(6) 0.013(6)

loop_
_atom_type_symbol
_atom_type_description
_atom_type_scat_dispersion_real
_atom_type_scat_dispersion_imag
_atom_type_scat_source
C C 0.0181 0.0091 'International Tables Vol C Tables 4.2.6.8 and 6.1.1.4'
H H 0.0000 0.0000 'International Tables Vol C Tables 4.2.6.8 and 6.1.1.4'
P P 0.2955 0.4335 'International Tables Vol C Tables 4.2.6.8 and 6.1.1.4'
Se Se -0.7943 1.1372 'International Tables Vol C Tables 4.2.6.8 and 6.1.1.4'
Te Te -0.1759 6.3531 'International Tables Vol C Tables 4.2.6.8 and 6.1.1.4'

loop_
_geom_angle_atom_site_label_1
_geom_angle_atom_site_label_2
_geom_angle_atom_site_label_3
_geom_angle
_geom_angle_site_symmetry_1
_geom_angle_site_symmetry_3
_geom_angle_publ_flag
Se3 Te1 Se6 93.82(4) . . ?
Se3 Te1 Se1 87.34(4) . . ?
Se6 Te1 Se1 83.93(3) . . ?
Se3 Te1 Se4 84.27(4) . . ?
Se6 Te1 Se4 87.01(3) . . ?
Se1 Te1 Se4 167.21(3) . . ?
Se8 Te2 Se12 90.53(4) . . ?
Se8 Te2 Se10 86.57(4) . . ?
Se12 Te2 Se10 87.64(4) . . ?
Se8 Te2 Se7 85.46(4) . . ?
Se12 Te2 Se7 86.06(4) . . ?
Se10 Te2 Se7 169.79(3) . . ?
P1 Se1 Te1 96.44(5) . . ?
C1 Se3 Te1 100.91(17) . . ?
P3 Se4 Te1 95.64(5) . . ?
C2 Se6 Te1 100.57(18) . . ?
P5 Se7 Te2 95.95(6) . . ?
C3 Se8 Te2 100.77(18) . . ?
Se9B Se9A P6 81.5(5) . . ?
Se9A Se9B P6 80.6(5) . . ?
P7 Se10 Te2 97.05(5) . . ?
C4 Se12 Te2 102.33(18) . . ?
C1 P1 C106 108.8(3) . . ?
C1 P1 C100 115.2(3) . . ?
C106 P1 C100 103.7(3) . . ?
C1 P1 Se1 114.0(2) . . ?
C106 P1 Se1 110.3(2) . . ?
C100 P1 Se1 104.43(19) . . ?
C1 P2 C200 107.7(3) . . ?
C1 P2 C206 104.4(3) . . ?
C200 P2 C206 104.3(3) . . ?
C1 P2 Se2 116.07(19) . . ?
C200 P2 Se2 111.1(2) . . ?
C206 P2 Se2 112.5(2) . . ?
C2 P3 C300 114.5(3) . . ?
C2 P3 C306 108.0(3) . . ?
C300 P3 C306 106.1(3) . . ?
C2 P3 Se4 113.2(2) . . ?
C300 P3 Se4 105.7(2) . . ?
C306 P3 Se4 109.1(2) . . ?
C2 P4 C406 106.2(3) . . ?
C2 P4 C400 107.9(3) . . ?
C406 P4 C400 105.3(3) . . ?
C2 P4 Se5 114.85(19) . . ?
C406 P4 Se5 110.1(2) . . ?
C400 P4 Se5 111.8(2) . . ?
C3 P5 C500 109.9(3) . . ?
C3 P5 C506 106.1(3) . . ?
C500 P5 C506 108.8(3) . . ?
C3 P5 Se7 114.3(2) . . ?
C500 P5 Se7 108.4(2) . . ?
C506 P5 Se7 109.2(2) . . ?
C3 P6 C606 102.6(3) . . ?
C3 P6 C600 112.6(3) . . ?
C606 P6 C600 104.3(3) . . ?
C3 P6 Se9A 110.9(2) . . ?
C606 P6 Se9A 118.6(4) . . ?
C600 P6 Se9A 107.7(3) . . ?
C3 P6 Se9B 117.7(3) . . ?
C606 P6 Se9B 100.7(7) . . ?
C600 P6 Se9B 116.1(4) . . ?
C4 P7 C706 114.0(3) . . ?
C4 P7 C700 107.9(3) . . ?
C706 P7 C700 107.1(3) . . ?
C4 P7 Se10 114.3(2) . . ?
C706 P7 Se10 104.5(2) . . ?
C700 P7 Se10 108.7(2) . . ?
C4 P8 C800 104.6(3) . . ?
C4 P8 C806 107.2(3) . . ?
C800 P8 C806 103.2(3) . . ?
C4 P8 Se11 117.2(2) . . ?
C800 P8 Se11 111.5(2) . . ?
C806 P8 Se11 112.0(2) . . ?
P1 C1 P2 123.7(3) . . ?
P1 C1 Se3 107.7(3) . . ?
P2 C1 Se3 110.4(3) . . ?
P3 C2 P4 124.3(4) . . ?
P3 C2 Se6 107.6(3) . . ?
P4 C2 Se6 109.8(3) . . ?
P5 C3 P6 123.9(4) . . ?
P5 C3 Se8 107.5(3) . . ?
P6 C3 Se8 110.7(3) . . ?
P7 C4 P8 125.6(3) . . ?
P7 C4 Se12 107.5(3) . . ?
P8 C4 Se12 112.3(3) . . ?
C105 C100 C101 119.1(6) . . ?
C105 C100 P1 120.3(5) . . ?
C101 C100 P1 120.5(5) . . ?
C102 C101 C100 120.1(6) . . ?
C102 C101 H101 119.9 . . ?
C100 C101 H101 119.9 . . ?
C101 C102 C103 120.7(7) . . ?
C101 C102 H102 119.7 . . ?
C103 C102 H102 119.7 . . ?
C104 C103 C102 119.7(6) . . ?
C104 C103 H103 120.2 . . ?
C102 C103 H103 120.2 . . ?
C103 C104 C105 119.9(6) . . ?
C103 C104 H104 120.1 . . ?
C105 C104 H104 120.1 . . ?
C100 C105 C104 120.5(6) . . ?
C100 C105 H105 119.7 . . ?
C104 C105 H105 119.7 . . ?
C107 C106 C111 118.7(6) . . ?
C107 C106 P1 121.2(4) . . ?
C111 C106 P1 119.2(5) . . ?
C108 C107 C106 120.2(6) . . ?
C108 C107 H107 119.9 . . ?
C106 C107 H107 119.9 . . ?
C107 C108 C109 121.8(6) . . ?
C107 C108 H108 119.1 . . ?
C109 C108 H108 119.1 . . ?
C108 C109 C110 118.7(7) . . ?
C108 C109 H109 120.7 . . ?
C110 C109 H109 120.7 . . ?
C109 C110 C111 121.0(6) . . ?
C109 C110 H110 119.5 . . ?
C111 C110 H110 119.5 . . ?
C110 C111 C106 119.5(6) . . ?
C110 C111 H111 120.2 . . ?
C106 C111 H111 120.2 . . ?
C205 C200 C201 119.1(6) . . ?
C205 C200 P2 121.5(5) . . ?
C201 C200 P2 119.3(5) . . ?
C202 C201 C200 120.2(6) . . ?
C202 C201 H201 119.9 . . ?
C200 C201 H201 119.9 . . ?
C203 C202 C201 120.2(7) . . ?
C203 C202 H202 119.9 . . ?
C201 C202 H202 119.9 . . ?
C204 C203 C202 119.7(7) . . ?
C204 C203 H203 120.1 . . ?
C202 C203 H203 120.1 . . ?
C203 C204 C205 120.7(7) . . ?
C203 C204 H204 119.6 . . ?
C205 C204 H204 119.6 . . ?
C200 C205 C204 120.0(7) . . ?
C200 C205 H205 120.0 . . ?
C204 C205 H205 120.0 . . ?
C211 C206 C207 120.1(6) . . ?
C211 C206 P2 120.8(5) . . ?
C207 C206 P2 119.0(5) . . ?
C206 C207 C208 118.9(6) . . ?
C206 C207 H207 120.5 . . ?
C208 C207 H207 120.5 . . ?
C209 C208 C207 120.8(7) . . ?
C209 C208 H208 119.6 . . ?
C207 C208 H208 119.6 . . ?
C208 C209 C210 120.1(6) . . ?
C208 C209 H209 120.0 . . ?
C210 C209 H209 120.0 . . ?
C209 C210 C211 120.1(7) . . ?
C209 C210 H210 119.9 . . ?
C211 C210 H210 119.9 . . ?
C206 C211 C210 119.9(7) . . ?
C206 C211 H211 120.0 . . ?
C210 C211 H211 120.0 . . ?
C305 C300 C301 118.3(6) . . ?
C305 C300 P3 119.8(5) . . ?
C301 C300 P3 121.9(5) . . ?
C302 C301 C300 119.8(6) . . ?
C302 C301 H301 120.1 . . ?
C300 C301 H301 120.1 . . ?
C303 C302 C301 120.9(7) . . ?
C303 C302 H302 119.6 . . ?
C301 C302 H302 119.6 . . ?
C304 C303 C302 120.5(7) . . ?
C304 C303 H303 119.8 . . ?
C302 C303 H303 119.8 . . ?
C303 C304 C305 120.3(7) . . ?
C303 C304 H304 119.8 . . ?
C305 C304 H304 119.8 . . ?
C304 C305 C300 120.2(6) . . ?
C304 C305 H305 119.9 . . ?
C300 C305 H305 119.9 . . ?
C311 C306 C307 118.5(6) . . ?
C311 C306 P3 121.7(5) . . ?
C307 C306 P3 119.5(4) . . ?
C308 C307 C306 120.4(6) . . ?
C308 C307 H307 119.8 . . ?
C306 C307 H307 119.8 . . ?
C309 C308 C307 119.8(6) . . ?
C309 C308 H308 120.1 . . ?
C307 C308 H308 120.1 . . ?
C310 C309 C308 119.8(6) . . ?
C310 C309 H309 120.1 . . ?
C308 C309 H309 120.1 . . ?
C309 C310 C311 121.0(6) . . ?
C309 C310 H310 119.5 . . ?
C311 C310 H310 119.5 . . ?
C310 C311 C306 120.4(6) . . ?
C310 C311 H311 119.8 . . ?
C306 C311 H311 119.8 . . ?
C405 C400 C401 119.0(6) . . ?
C405 C400 P4 120.0(5) . . ?
C401 C400 P4 121.0(5) . . ?
C402 C401 C400 121.1(6) . . ?
C402 C401 H401 119.5 . . ?
C400 C401 H401 119.5 . . ?
C401 C402 C403 118.8(6) . . ?
C401 C402 H402 120.6 . . ?
C403 C402 H402 120.6 . . ?
C404 C403 C402 120.9(7) . . ?
C404 C403 H403 119.5 . . ?
C402 C403 H403 119.5 . . ?
C403 C404 C405 120.1(7) . . ?
C403 C404 H404 120.0 . . ?
C405 C404 H404 120.0 . . ?
C404 C405 C400 120.2(6) . . ?
C404 C405 H405 119.9 . . ?
C400 C405 H405 119.9 . . ?
C411 C406 C407 117.8(6) . . ?
C411 C406 P4 120.6(5) . . ?
C407 C406 P4 121.5(5) . . ?
C408 C407 C406 120.3(6) . . ?
C408 C407 H407 119.9 . . ?
C406 C407 H407 119.9 . . ?
C409 C408 C407 120.8(6) . . ?
C409 C408 H408 119.6 . . ?
C407 C408 H408 119.6 . . ?
C410 C409 C408 119.5(6) . . ?
C410 C409 H409 120.2 . . ?
C408 C409 H409 120.2 . . ?
C409 C410 C411 120.0(7) . . ?
C409 C410 H410 120.0 . . ?
C411 C410 H410 120.0 . . ?
C406 C411 C410 121.4(6) . . ?
C406 C411 H411 119.3 . . ?
C410 C411 H411 119.3 . . ?
C501 C500 C505 118.2(6) . . ?
C501 C500 P5 122.7(5) . . ?
C505 C500 P5 119.0(5) . . ?
C500 C501 C502 121.2(7) . . ?
C500 C501 H501 119.4 . . ?
C502 C501 H501 119.4 . . ?
C503 C502 C501 120.0(7) . . ?
C503 C502 H502 120.0 . . ?
C501 C502 H502 120.0 . . ?
C502 C503 C504 119.0(7) . . ?
C502 C503 H503 120.5 . . ?
C504 C503 H503 120.5 . . ?
C505 C504 C503 121.2(7) . . ?
C505 C504 H504 119.4 . . ?
C503 C504 H504 119.4 . . ?
C504 C505 C500 120.5(7) . . ?
C504 C505 H505 119.8 . . ?
C500 C505 H505 119.8 . . ?
C507 C506 C511 119.5(8) . . ?
C507 C506 P5 121.7(7) . . ?
C511 C506 P5 118.8(5) . . ?
C506 C507 C508 119.7(9) . . ?
C506 C507 H507 120.1 . . ?
C508 C507 H507 120.1 . . ?
C509 C508 C507 118.5(9) . . ?
C509 C508 H508 120.8 . . ?
C507 C508 H508 120.8 . . ?
C510 C509 C508 122.4(11) . . ?
C510 C509 H509 118.8 . . ?
C508 C509 H509 118.8 . . ?
C509 C510 C511 119.6(11) . . ?
C509 C510 H510 120.2 . . ?
C511 C510 H510 120.2 . . ?
C510 C511 C506 120.3(8) . . ?
C510 C511 H511 119.8 . . ?
C506 C511 H511 119.8 . . ?
C601 C600 C605 118.6(7) . . ?
C601 C600 P6 120.3(6) . . ?
C605 C600 P6 121.0(6) . . ?
C600 C601 C602 121.2(8) . . ?
C600 C601 H601 119.4 . . ?
C602 C601 H601 119.4 . . ?
C603 C602 C601 119.0(10) . . ?
C603 C602 H602 120.5 . . ?
C601 C602 H602 120.5 . . ?
C602 C603 C604 121.3(10) . . ?
C602 C603 H603 119.3 . . ?
C604 C603 H603 119.3 . . ?
C603 C604 C605 119.6(10) . . ?
C603 C604 H604 120.2 . . ?
C605 C604 H604 120.2 . . ?
C600 C605 C604 120.2(9) . . ?
C600 C605 H605 119.9 . . ?
C604 C605 H605 119.9 . . ?
C607 C606 C611 119.3(7) . . ?
C607 C606 P6 120.7(5) . . ?
C611 C606 P6 120.0(7) . . ?
C606 C607 C608 120.3(9) . . ?
C606 C607 H607 119.8 . . ?
C608 C607 H607 119.8 . . ?
C607 C608 C609 119.1(11) . . ?
C607 C608 H608 120.4 . . ?
C609 C608 H608 120.4 . . ?
C610 C609 C608 118.9(11) . . ?
C610 C609 H609 120.5 . . ?
C608 C609 H609 120.5 . . ?
C609 C610 C611 122.9(13) . . ?
C609 C610 H610 118.5 . . ?
C611 C610 H610 118.5 . . ?
C610 C611 C606 119.3(11) . . ?
C610 C611 H611 120.3 . . ?
C606 C611 H611 120.3 . . ?
C701 C700 C705 118.6(6) . . ?
C701 C700 P7 122.1(5) . . ?
C705 C700 P7 119.3(5) . . ?
C700 C701 C702 119.8(7) . . ?
C700 C701 H701 120.1 . . ?
C702 C701 H701 120.1 . . ?
C703 C702 C701 120.3(7) . . ?
C703 C702 H702 119.8 . . ?
C701 C702 H702 119.8 . . ?
C704 C703 C702 120.8(7) . . ?
C704 C703 H703 119.6 . . ?
C702 C703 H703 119.6 . . ?
C703 C704 C705 119.1(7) . . ?
C703 C704 H704 120.5 . . ?
C705 C704 H704 120.5 . . ?
C704 C705 C700 121.3(6) . . ?
C704 C705 H705 119.3 . . ?
C700 C705 H705 119.3 . . ?
C711 C706 C707 118.3(6) . . ?
C711 C706 P7 121.2(5) . . ?
C707 C706 P7 120.4(5) . . ?
C706 C707 C708 119.8(7) . . ?
C706 C707 H707 120.1 . . ?
C708 C707 H707 120.1 . . ?
C709 C708 C707 120.9(7) . . ?
C709 C708 H708 119.5 . . ?
C707 C708 H708 119.5 . . ?
C708 C709 C710 119.7(7) . . ?
C708 C709 H709 120.2 . . ?
C710 C709 H709 120.2 . . ?
C709 C710 C711 120.0(7) . . ?
C709 C710 H710 120.0 . . ?
C711 C710 H710 120.0 . . ?
C706 C711 C710 121.3(7) . . ?
C706 C711 H711 119.4 . . ?
C710 C711 H711 119.4 . . ?
C805 C800 C801 119.5(6) . . ?
C805 C800 P8 120.3(5) . . ?
C801 C800 P8 120.2(5) . . ?
C802 C801 C800 118.9(7) . . ?
C802 C801 H801 120.5 . . ?
C800 C801 H801 120.5 . . ?
C803 C802 C801 121.1(7) . . ?
C803 C802 H802 119.4 . . ?
C801 C802 H802 119.4 . . ?
C802 C803 C804 120.0(6) . . ?
C802 C803 H803 120.0 . . ?
C804 C803 H803 120.0 . . ?
C803 C804 C805 120.4(7) . . ?
C803 C804 H804 119.8 . . ?
C805 C804 H804 119.8 . . ?
C804 C805 C800 120.1(6) . . ?
C804 C805 H805 120.0 . . ?
C800 C805 H805 120.0 . . ?
C807 C806 C811 119.9(6) . . ?
C807 C806 P8 121.3(5) . . ?
C811 C806 P8 118.7(5) . . ?
C806 C807 C808 119.6(6) . . ?
C806 C807 H807 120.2 . . ?
C808 C807 H807 120.2 . . ?
C809 C808 C807 120.6(7) . . ?
C809 C808 H808 119.7 . . ?
C807 C808 H808 119.7 . . ?
C810 C809 C808 120.2(7) . . ?
C810 C809 H809 119.9 . . ?
C808 C809 H809 119.9 . . ?
C809 C810 C811 119.4(7) . . ?
C809 C810 H810 120.3 . . ?
C811 C810 H810 120.3 . . ?
C806 C811 C810 120.2(7) . . ?
C806 C811 H811 119.9 . . ?
C810 C811 H811 119.9 . . ?
C11 C10 C15 117.4(9) . . ?
C11 C10 C16 120.6(9) . . ?
C15 C10 C16 122.0(9) . . ?
C10 C11 C12 120.6(9) . . ?
C10 C11 H11 119.7 . . ?
C12 C11 H11 119.7 . . ?
C11 C12 C13 122.3(9) . . ?
C11 C12 H12 118.8 . . ?
C13 C12 H12 118.8 . . ?
C14 C13 C12 116.6(10) . . ?
C14 C13 H13 121.7 . . ?
C12 C13 H13 121.7 . . ?
C13 C14 C15 122.3(10) . . ?
C13 C14 H14 118.9 . . ?
C15 C14 H14 118.9 . . ?
C10 C15 C14 120.7(9) . . ?
C10 C15 H15 119.6 . . ?
C14 C15 H15 119.6 . . ?
C10 C16 H16A 109.5 . . ?
C10 C16 H16B 109.5 . . ?
H16A C16 H16B 109.5 . . ?
C10 C16 H16C 109.5 . . ?
H16A C16 H16C 109.5 . . ?
H16B C16 H16C 109.5 . . ?
C25 C20 C21 118.3(9) . . ?
C25 C20 C26 121.4(9) . . ?
C21 C20 C26 120.3(9) . . ?
C22 C21 C20 120.4(10) . . ?
C22 C21 H21 119.8 . . ?
C20 C21 H21 119.8 . . ?
C21 C22 C23 121.2(12) . . ?
C21 C22 H22 119.4 . . ?
C23 C22 H22 119.4 . . ?
C24 C23 C22 119.2(11) . . ?
C24 C23 H23 120.4 . . ?
C22 C23 H23 120.4 . . ?
C23 C24 C25 121.6(11) . . ?
C23 C24 H24 119.2 . . ?
C25 C24 H24 119.2 . . ?
C24 C25 C20 119.3(9) . . ?
C24 C25 H25 120.3 . . ?
C20 C25 H25 120.3 . . ?
C20 C26 H26A 109.5 . . ?
C20 C26 H26B 109.5 . . ?
H26A C26 H26B 109.5 . . ?
C20 C26 H26C 109.5 . . ?
H26A C26 H26C 109.5 . . ?
H26B C26 H26C 109.5 . . ?

loop_
_geom_bond_atom_site_label_1
_geom_bond_atom_site_label_2
_geom_bond_distance
_geom_bond_site_symmetry_2
_geom_bond_publ_flag
Te1 Se3 2.6370(10) . ?
Te1 Se6 2.6380(10) . ?
Te1 Se1 2.7436(10) . ?
Te1 Se4 2.7893(11) . ?
Te2 Se8 2.6340(10) . ?
Te2 Se12 2.6352(10) . ?
Te2 Se10 2.7139(11) . ?
Te2 Se7 2.8121(12) . ?
Se1 P1 2.2259(17) . ?
Se2 P2 2.1326(17) . ?
Se3 C1 1.890(5) . ?
Se4 P3 2.2202(17) . ?
Se5 P4 2.1399(18) . ?
Se6 C2 1.884(6) . ?
Se7 P5 2.2031(18) . ?
Se8 C3 1.872(6) . ?
Se9A Se9B 0.671(11) . ?
Se9A P6 2.150(3) . ?
Se9B P6 2.156(4) . ?
Se10 P7 2.2240(19) . ?
Se11 P8 2.1170(19) . ?
Se12 C4 1.900(6) . ?
P1 C1 1.744(6) . ?
P1 C106 1.804(6) . ?
P1 C100 1.819(6) . ?
P2 C1 1.760(6) . ?
P2 C200 1.812(6) . ?
P2 C206 1.830(6) . ?
P3 C2 1.735(6) . ?
P3 C300 1.803(6) . ?
P3 C306 1.805(6) . ?
P4 C2 1.791(6) . ?
P4 C406 1.811(6) . ?
P4 C400 1.812(6) . ?
P5 C3 1.745(6) . ?
P5 C500 1.801(6) . ?
P5 C506 1.816(7) . ?
P6 C3 1.768(6) . ?
P6 C606 1.792(7) . ?
P6 C600 1.826(7) . ?
P7 C4 1.727(6) . ?
P7 C706 1.809(6) . ?
P7 C700 1.809(6) . ?
P8 C4 1.762(6) . ?
P8 C800 1.830(6) . ?
P8 C806 1.834(6) . ?
C100 C105 1.383(8) . ?
C100 C101 1.397(8) . ?
C101 C102 1.372(8) . ?
C101 H101 0.9500 . ?
C102 C103 1.387(9) . ?
C102 H102 0.9500 . ?
C103 C104 1.379(9) . ?
C103 H103 0.9500 . ?
C104 C105 1.392(8) . ?
C104 H104 0.9500 . ?
C105 H105 0.9500 . ?
C106 C107 1.396(8) . ?
C106 C111 1.403(8) . ?
C107 C108 1.371(8) . ?
C107 H107 0.9500 . ?
C108 C109 1.373(8) . ?
C108 H108 0.9500 . ?
C109 C110 1.383(9) . ?
C109 H109 0.9500 . ?
C110 C111 1.390(9) . ?
C110 H110 0.9500 . ?
C111 H111 0.9500 . ?
C200 C205 1.377(8) . ?
C200 C201 1.394(8) . ?
C201 C202 1.380(8) . ?
C201 H201 0.9500 . ?
C202 C203 1.376(9) . ?
C202 H202 0.9500 . ?
C203 C204 1.368(9) . ?
C203 H203 0.9500 . ?
C204 C205 1.386(9) . ?
C204 H204 0.9500 . ?
C205 H205 0.9500 . ?
C206 C211 1.379(8) . ?
C206 C207 1.381(8) . ?
C207 C208 1.395(8) . ?
C207 H207 0.9500 . ?
C208 C209 1.362(9) . ?
C208 H208 0.9500 . ?
C209 C210 1.370(9) . ?
C209 H209 0.9500 . ?
C210 C211 1.386(8) . ?
C210 H210 0.9500 . ?
C211 H211 0.9500 . ?
C300 C305 1.398(8) . ?
C300 C301 1.399(8) . ?
C301 C302 1.379(8) . ?
C301 H301 0.9500 . ?
C302 C303 1.365(9) . ?
C302 H302 0.9500 . ?
C303 C304 1.354(8) . ?
C303 H303 0.9500 . ?
C304 C305 1.387(8) . ?
C304 H304 0.9500 . ?
C305 H305 0.9500 . ?
C306 C311 1.387(7) . ?
C306 C307 1.395(8) . ?
C307 C308 1.388(8) . ?
C307 H307 0.9500 . ?
C308 C309 1.379(8) . ?
C308 H308 0.9500 . ?
C309 C310 1.366(9) . ?
C309 H309 0.9500 . ?
C310 C311 1.376(8) . ?
C310 H310 0.9500 . ?
C311 H311 0.9500 . ?
C400 C405 1.386(8) . ?
C400 C401 1.389(8) . ?
C401 C402 1.373(8) . ?
C401 H401 0.9500 . ?
C402 C403 1.388(9) . ?
C402 H402 0.9500 . ?
C403 C404 1.367(9) . ?
C403 H403 0.9500 . ?
C404 C405 1.377(8) . ?
C404 H404 0.9500 . ?
C405 H405 0.9500 . ?
C406 C411 1.380(8) . ?
C406 C407 1.383(8) . ?
C407 C408 1.380(8) . ?
C407 H407 0.9500 . ?
C408 C409 1.371(9) . ?
C408 H408 0.9500 . ?
C409 C410 1.357(8) . ?
C409 H409 0.9500 . ?
C410 C411 1.382(8) . ?
C410 H410 0.9500 . ?
C411 H411 0.9500 . ?
C500 C501 1.362(8) . ?
C500 C505 1.389(8) . ?
C501 C502 1.387(9) . ?
C501 H501 0.9500 . ?
C502 C503 1.365(9) . ?
C502 H502 0.9500 . ?
C503 C504 1.370(9) . ?
C503 H503 0.9500 . ?
C504 C505 1.360(9) . ?
C504 H504 0.9500 . ?
C505 H505 0.9500 . ?
C506 C507 1.376(8) . ?
C506 C511 1.386(10) . ?
C507 C508 1.399(12) . ?
C507 H507 0.9500 . ?
C508 C509 1.365(15) . ?
C508 H508 0.9500 . ?
C509 C510 1.346(13) . ?
C509 H509 0.9500 . ?
C510 C511 1.367(10) . ?
C510 H510 0.9500 . ?
C511 H511 0.9500 . ?
C600 C601 1.344(9) . ?
C600 C605 1.358(9) . ?
C601 C602 1.401(11) . ?
C601 H601 0.9500 . ?
C602 C603 1.325(13) . ?
C602 H602 0.9500 . ?
C603 C604 1.339(15) . ?
C603 H603 0.9500 . ?
C604 C605 1.395(11) . ?
C604 H604 0.9500 . ?
C605 H605 0.9500 . ?
C606 C607 1.375(9) . ?
C606 C611 1.391(9) . ?
C607 C608 1.388(10) . ?
C607 H607 0.9500 . ?
C608 C609 1.402(17) . ?
C608 H608 0.9500 . ?
C609 C610 1.342(19) . ?
C609 H609 0.9500 . ?
C610 C611 1.352(13) . ?
C610 H610 0.9500 . ?
C611 H611 0.9500 . ?
C700 C701 1.378(8) . ?
C700 C705 1.389(8) . ?
C701 C702 1.386(9) . ?
C701 H701 0.9500 . ?
C702 C703 1.373(9) . ?
C702 H702 0.9500 . ?
C703 C704 1.354(9) . ?
C703 H703 0.9500 . ?
C704 C705 1.385(8) . ?
C704 H704 0.9500 . ?
C705 H705 0.9500 . ?
C706 C711 1.378(8) . ?
C706 C707 1.383(8) . ?
C707 C708 1.390(8) . ?
C707 H707 0.9500 . ?
C708 C709 1.361(9) . ?
C708 H708 0.9500 . ?
C709 C710 1.365(9) . ?
C709 H709 0.9500 . ?
C710 C711 1.380(8) . ?
C710 H710 0.9500 . ?
C711 H711 0.9500 . ?
C800 C805 1.393(8) . ?
C800 C801 1.395(8) . ?
C801 C802 1.394(8) . ?
C801 H801 0.9500 . ?
C802 C803 1.366(9) . ?
C802 H802 0.9500 . ?
C803 C804 1.372(9) . ?
C803 H803 0.9500 . ?
C804 C805 1.384(8) . ?
C804 H804 0.9500 . ?
C805 H805 0.9500 . ?
C806 C807 1.367(8) . ?
C806 C811 1.369(8) . ?
C807 C808 1.392(8) . ?
C807 H807 0.9500 . ?
C808 C809 1.368(9) . ?
C808 H808 0.9500 . ?
C809 C810 1.358(9) . ?
C809 H809 0.9500 . ?
C810 C811 1.409(9) . ?
C810 H810 0.9500 . ?
C811 H811 0.9500 . ?
C10 C11 1.360(10) . ?
C10 C15 1.379(11) . ?
C10 C16 1.492(11) . ?
C11 C12 1.382(11) . ?
C11 H11 0.9500 . ?
C12 C13 1.389(11) . ?
C12 H12 0.9500 . ?
C13 C14 1.327(11) . ?
C13 H13 0.9500 . ?
C14 C15 1.402(12) . ?
C14 H14 0.9500 . ?
C15 H15 0.9500 . ?
C16 H16A 0.9800 . ?
C16 H16B 0.9800 . ?
C16 H16C 0.9800 . ?
C20 C25 1.388(11) . ?
C20 C21 1.404(11) . ?
C20 C26 1.501(11) . ?
C21 C22 1.347(11) . ?
C21 H21 0.9500 . ?
C22 C23 1.366(13) . ?
C22 H22 0.9500 . ?
C23 C24 1.360(13) . ?
C23 H23 0.9500 . ?
C24 C25 1.372(12) . ?
C24 H24 0.9500 . ?
C25 H25 0.9500 . ?
C26 H26A 0.9800 . ?
C26 H26B 0.9800 . ?
C26 H26C 0.9800 . ?

loop_
_geom_torsion_atom_site_label_1
_geom_torsion_atom_site_label_2
_geom_torsion_atom_site_label_3
_geom_torsion_atom_site_label_4
_geom_torsion
_geom_torsion_site_symmetry_1
_geom_torsion_site_symmetry_2
_geom_torsion_site_symmetry_3
_geom_torsion_site_symmetry_4
_geom_torsion_publ_flag
Se3 Te1 Se1 P1 10.56(5) . . . . ?
Se6 Te1 Se1 P1 104.70(5) . . . . ?
Se4 Te1 Se1 P1 59.56(12) . . . . ?
Se6 Te1 Se3 C1 -121.69(18) . . . . ?
Se1 Te1 Se3 C1 -37.96(18) . . . . ?
Se4 Te1 Se3 C1 151.71(18) . . . . ?
Se3 Te1 Se4 P3 102.35(5) . . . . ?
Se6 Te1 Se4 P3 8.20(5) . . . . ?
Se1 Te1 Se4 P3 53.09(12) . . . . ?
Se3 Te1 Se6 C2 -120.74(17) . . . . ?
Se1 Te1 Se6 C2 152.35(17) . . . . ?
Se4 Te1 Se6 C2 -36.69(17) . . . . ?
Se8 Te2 Se7 P5 -13.00(6) . . . . ?
Se12 Te2 Se7 P5 -103.85(6) . . . . ?
Se10 Te2 Se7 P5 -51.82(17) . . . . ?
Se12 Te2 Se8 C3 126.82(18) . . . . ?
Se10 Te2 Se8 C3 -145.58(18) . . . . ?
Se7 Te2 Se8 C3 40.81(18) . . . . ?
Se8 Te2 Se10 P7 -98.31(6) . . . . ?
Se12 Te2 Se10 P7 -7.64(5) . . . . ?
Se7 Te2 Se10 P7 -59.55(16) . . . . ?
Se8 Te2 Se12 C4 121.16(19) . . . . ?
Se10 Te2 Se12 C4 34.62(19) . . . . ?
Se7 Te2 Se12 C4 -153.43(19) . . . . ?
Te1 Se1 P1 C1 21.6(2) . . . . ?
Te1 Se1 P1 C106 -101.1(2) . . . . ?
Te1 Se1 P1 C100 148.1(2) . . . . ?
Te1 Se4 P3 C2 25.3(2) . . . . ?
Te1 Se4 P3 C300 151.3(2) . . . . ?
Te1 Se4 P3 C306 -94.9(2) . . . . ?
Te2 Se7 P5 C3 -19.3(2) . . . . ?
Te2 Se7 P5 C500 -142.3(2) . . . . ?
Te2 Se7 P5 C506 99.3(2) . . . . ?
Se9B Se9A P6 C3 115.6(6) . . . . ?
Se9B Se9A P6 C606 -2.8(6) . . . . ?
Se9B Se9A P6 C600 -120.8(6) . . . . ?
Se9A Se9B P6 C3 -72.0(6) . . . . ?
Se9A Se9B P6 C606 177.5(5) . . . . ?
Se9A Se9B P6 C600 65.6(7) . . . . ?
Te2 Se10 P7 C4 -24.4(2) . . . . ?
Te2 Se10 P7 C706 -149.7(2) . . . . ?
Te2 Se10 P7 C700 96.2(2) . . . . ?
C106 P1 C1 P2 -163.0(3) . . . . ?
C100 P1 C1 P2 -47.2(5) . . . . ?
Se1 P1 C1 P2 73.5(4) . . . . ?
C106 P1 C1 Se3 66.3(3) . . . . ?
C100 P1 C1 Se3 -178.0(3) . . . . ?
Se1 P1 C1 Se3 -57.2(3) . . . . ?
C200 P2 C1 P1 59.4(4) . . . . ?
C206 P2 C1 P1 169.8(4) . . . . ?
Se2 P2 C1 P1 -65.8(4) . . . . ?
C200 P2 C1 Se3 -171.0(3) . . . . ?
C206 P2 C1 Se3 -60.5(3) . . . . ?
Se2 P2 C1 Se3 63.8(3) . . . . ?
Te1 Se3 C1 P1 61.3(3) . . . . ?
Te1 Se3 C1 P2 -76.5(3) . . . . ?
C300 P3 C2 P4 -52.4(5) . . . . ?
C306 P3 C2 P4 -170.3(3) . . . . ?
Se4 P3 C2 P4 68.8(4) . . . . ?
C300 P3 C2 Se6 177.5(3) . . . . ?
C306 P3 C2 Se6 59.5(3) . . . . ?
Se4 P3 C2 Se6 -61.4(3) . . . . ?
C406 P4 C2 P3 173.8(3) . . . . ?
C400 P4 C2 P3 61.2(4) . . . . ?
Se5 P4 C2 P3 -64.2(4) . . . . ?
C406 P4 C2 Se6 -56.9(3) . . . . ?
C400 P4 C2 Se6 -169.5(3) . . . . ?
Se5 P4 C2 Se6 65.1(3) . . . . ?
Te1 Se6 C2 P3 63.0(3) . . . . ?
Te1 Se6 C2 P4 -74.9(3) . . . . ?
C500 P5 C3 P6 48.3(5) . . . . ?
C506 P5 C3 P6 165.8(4) . . . . ?
Se7 P5 C3 P6 -73.8(4) . . . . ?
C500 P5 C3 Se8 179.5(3) . . . . ?
C506 P5 C3 Se8 -63.0(4) . . . . ?
Se7 P5 C3 Se8 57.3(3) . . . . ?
C606 P6 C3 P5 -173.8(4) . . . . ?
C600 P6 C3 P5 -62.2(5) . . . . ?
Se9A P6 C3 P5 58.5(5) . . . . ?
Se9B P6 C3 P5 76.8(8) . . . . ?
C606 P6 C3 Se8 56.3(4) . . . . ?
C600 P6 C3 Se8 167.9(3) . . . . ?
Se9A P6 C3 Se8 -71.3(4) . . . . ?
Se9B P6 C3 Se8 -53.1(7) . . . . ?
Te2 Se8 C3 P5 -64.2(3) . . . . ?
Te2 Se8 C3 P6 74.0(3) . . . . ?
C706 P7 C4 P8 41.5(5) . . . . ?
C700 P7 C4 P8 160.3(4) . . . . ?
Se10 P7 C4 P8 -78.7(4) . . . . ?
C706 P7 C4 Se12 177.1(3) . . . . ?
C700 P7 C4 Se12 -64.1(4) . . . . ?
Se10 P7 C4 Se12 56.9(3) . . . . ?
C800 P8 C4 P7 -172.1(4) . . . . ?
C806 P8 C4 P7 -63.0(5) . . . . ?
Se11 P8 C4 P7 63.8(4) . . . . ?
C800 P8 C4 Se12 54.0(4) . . . . ?
C806 P8 C4 Se12 163.1(3) . . . . ?
Se11 P8 C4 Se12 -70.1(3) . . . . ?
Te2 Se12 C4 P7 -58.4(3) . . . . ?
Te2 Se12 C4 P8 83.7(3) . . . . ?
C1 P1 C100 C105 81.8(5) . . . . ?
C106 P1 C100 C105 -159.6(5) . . . . ?
Se1 P1 C100 C105 -44.0(5) . . . . ?
C1 P1 C100 C101 -98.6(5) . . . . ?
C106 P1 C100 C101 20.1(5) . . . . ?
Se1 P1 C100 C101 135.6(4) . . . . ?
C105 C100 C101 C102 0.6(9) . . . . ?
P1 C100 C101 C102 -179.1(4) . . . . ?
C100 C101 C102 C103 -1.4(9) . . . . ?
C101 C102 C103 C104 0.9(10) . . . . ?
C102 C103 C104 C105 0.5(10) . . . . ?
C101 C100 C105 C104 0.7(9) . . . . ?
P1 C100 C105 C104 -179.6(4) . . . . ?
C103 C104 C105 C100 -1.3(9) . . . . ?
C1 P1 C106 C107 31.4(6) . . . . ?
C100 P1 C106 C107 -91.6(5) . . . . ?
Se1 P1 C106 C107 157.1(5) . . . . ?
C1 P1 C106 C111 -159.2(5) . . . . ?
C100 P1 C106 C111 77.8(5) . . . . ?
Se1 P1 C106 C111 -33.5(5) . . . . ?
C111 C106 C107 C108 -1.5(9) . . . . ?
P1 C106 C107 C108 168.0(5) . . . . ?
C106 C107 C108 C109 -0.7(10) . . . . ?
C107 C108 C109 C110 1.9(10) . . . . ?
C108 C109 C110 C111 -1.0(10) . . . . ?
C109 C110 C111 C106 -1.2(10) . . . . ?
C107 C106 C111 C110 2.4(9) . . . . ?
P1 C106 C111 C110 -167.3(5) . . . . ?
C1 P2 C200 C205 -134.2(5) . . . . ?
C206 P2 C200 C205 115.4(5) . . . . ?
Se2 P2 C200 C205 -6.0(5) . . . . ?
C1 P2 C200 C201 44.0(5) . . . . ?
C206 P2 C200 C201 -66.5(5) . . . . ?
Se2 P2 C200 C201 172.1(4) . . . . ?
C205 C200 C201 C202 1.8(9) . . . . ?
P2 C200 C201 C202 -176.4(5) . . . . ?
C200 C201 C202 C203 0.1(10) . . . . ?
C201 C202 C203 C204 -2.3(10) . . . . ?
C202 C203 C204 C205 2.5(10) . . . . ?
C201 C200 C205 C204 -1.6(9) . . . . ?
P2 C200 C205 C204 176.6(5) . . . . ?
C203 C204 C205 C200 -0.6(10) . . . . ?
C1 P2 C206 C211 -38.9(6) . . . . ?
C200 P2 C206 C211 74.0(6) . . . . ?
Se2 P2 C206 C211 -165.5(4) . . . . ?
C1 P2 C206 C207 142.7(5) . . . . ?
C200 P2 C206 C207 -104.4(5) . . . . ?
Se2 P2 C206 C207 16.0(6) . . . . ?
C211 C206 C207 C208 -0.6(10) . . . . ?
P2 C206 C207 C208 177.8(5) . . . . ?
C206 C207 C208 C209 0.7(11) . . . . ?
C207 C208 C209 C210 -0.6(12) . . . . ?
C208 C209 C210 C211 0.4(11) . . . . ?
C207 C206 C211 C210 0.3(10) . . . . ?
P2 C206 C211 C210 -178.1(5) . . . . ?
C209 C210 C211 C206 -0.2(10) . . . . ?
C2 P3 C300 C305 79.4(5) . . . . ?
C306 P3 C300 C305 -161.7(5) . . . . ?
Se4 P3 C300 C305 -45.8(5) . . . . ?
C2 P3 C300 C301 -99.9(5) . . . . ?
C306 P3 C300 C301 19.1(6) . . . . ?
Se4 P3 C300 C301 134.9(5) . . . . ?
C305 C300 C301 C302 0.2(9) . . . . ?
P3 C300 C301 C302 179.5(5) . . . . ?
C300 C301 C302 C303 0.5(10) . . . . ?
C301 C302 C303 C304 -1.6(11) . . . . ?
C302 C303 C304 C305 2.1(10) . . . . ?
C303 C304 C305 C300 -1.4(10) . . . . ?
C301 C300 C305 C304 0.2(9) . . . . ?
P3 C300 C305 C304 -179.0(5) . . . . ?
C2 P3 C306 C311 -141.5(5) . . . . ?
C300 P3 C306 C311 95.3(5) . . . . ?
Se4 P3 C306 C311 -18.1(5) . . . . ?
C2 P3 C306 C307 44.0(6) . . . . ?
C300 P3 C306 C307 -79.1(5) . . . . ?
Se4 P3 C306 C307 167.4(4) . . . . ?
C311 C306 C307 C308 -0.2(9) . . . . ?
P3 C306 C307 C308 174.5(5) . . . . ?
C306 C307 C308 C309 0.1(10) . . . . ?
C307 C308 C309 C310 0.6(10) . . . . ?
C308 C309 C310 C311 -1.2(10) . . . . ?
C309 C310 C311 C306 1.0(10) . . . . ?
C307 C306 C311 C310 -0.3(9) . . . . ?
P3 C306 C311 C310 -174.9(5) . . . . ?
C2 P4 C400 C405 -146.4(5) . . . . ?
C406 P4 C400 C405 100.4(5) . . . . ?
Se5 P4 C400 C405 -19.2(5) . . . . ?
C2 P4 C400 C401 32.8(6) . . . . ?
C406 P4 C400 C401 -80.4(5) . . . . ?
Se5 P4 C400 C401 160.0(4) . . . . ?
C405 C400 C401 C402 0.3(9) . . . . ?
P4 C400 C401 C402 -178.9(4) . . . . ?
C400 C401 C402 C403 0.9(9) . . . . ?
C401 C402 C403 C404 -1.0(10) . . . . ?
C402 C403 C404 C405 0.0(10) . . . . ?
C403 C404 C405 C400 1.2(10) . . . . ?
C401 C400 C405 C404 -1.3(9) . . . . ?
P4 C400 C405 C404 177.9(5) . . . . ?
C2 P4 C406 C411 102.5(5) . . . . ?
C400 P4 C406 C411 -143.2(5) . . . . ?
Se5 P4 C406 C411 -22.5(6) . . . . ?
C2 P4 C406 C407 -80.8(5) . . . . ?
C400 P4 C406 C407 33.5(6) . . . . ?
Se5 P4 C406 C407 154.2(4) . . . . ?
C411 C406 C407 C408 -2.1(9) . . . . ?
P4 C406 C407 C408 -178.9(5) . . . . ?
C406 C407 C408 C409 0.5(10) . . . . ?
C407 C408 C409 C410 0.1(10) . . . . ?
C408 C409 C410 C411 0.8(10) . . . . ?
C407 C406 C411 C410 3.0(10) . . . . ?
P4 C406 C411 C410 179.8(5) . . . . ?
C409 C410 C411 C406 -2.4(11) . . . . ?
C3 P5 C500 C501 -115.9(6) . . . . ?
C506 P5 C500 C501 128.3(6) . . . . ?
Se7 P5 C500 C501 9.7(6) . . . . ?
C3 P5 C500 C505 59.4(7) . . . . ?
C506 P5 C500 C505 -56.4(7) . . . . ?
Se7 P5 C500 C505 -175.0(5) . . . . ?
C505 C500 C501 C502 -1.9(10) . . . . ?
P5 C500 C501 C502 173.4(5) . . . . ?
C500 C501 C502 C503 0.5(10) . . . . ?
C501 C502 C503 C504 1.8(11) . . . . ?
C502 C503 C504 C505 -2.6(12) . . . . ?
C503 C504 C505 C500 1.1(13) . . . . ?
C501 C500 C505 C504 1.2(12) . . . . ?
P5 C500 C505 C504 -174.3(6) . . . . ?
C3 P5 C506 C507 135.3(6) . . . . ?
C500 P5 C506 C507 -106.5(6) . . . . ?
Se7 P5 C506 C507 11.7(6) . . . . ?
C3 P5 C506 C511 -45.3(6) . . . . ?
C500 P5 C506 C511 72.9(6) . . . . ?
Se7 P5 C506 C511 -168.9(5) . . . . ?
C511 C506 C507 C508 -0.1(11) . . . . ?
P5 C506 C507 C508 179.3(6) . . . . ?
C506 C507 C508 C509 -0.8(14) . . . . ?
C507 C508 C509 C510 1.7(17) . . . . ?
C508 C509 C510 C511 -1.6(16) . . . . ?
C509 C510 C511 C506 0.7(13) . . . . ?
C507 C506 C511 C510 0.2(11) . . . . ?
P5 C506 C511 C510 -179.2(6) . . . . ?
C3 P6 C600 C601 110.8(6) . . . . ?
C606 P6 C600 C601 -138.7(6) . . . . ?
Se9A P6 C600 C601 -11.8(7) . . . . ?
Se9B P6 C600 C601 -28.9(9) . . . . ?
C3 P6 C600 C605 -73.3(8) . . . . ?
C606 P6 C600 C605 37.2(8) . . . . ?
Se9A P6 C600 C605 164.1(8) . . . . ?
Se9B P6 C600 C605 147.0(10) . . . . ?
C605 C600 C601 C602 1.3(13) . . . . ?
P6 C600 C601 C602 177.3(6) . . . . ?
C600 C601 C602 C603 -3.9(14) . . . . ?
C601 C602 C603 C604 4.7(18) . . . . ?
C602 C603 C604 C605 -3(2) . . . . ?
C601 C600 C605 C604 0.6(16) . . . . ?
P6 C600 C605 C604 -175.4(9) . . . . ?
C603 C604 C605 C600 0(2) . . . . ?
C3 P6 C606 C607 44.5(7) . . . . ?
C600 P6 C606 C607 -73.0(7) . . . . ?
Se9A P6 C606 C607 167.2(5) . . . . ?
Se9B P6 C606 C607 166.3(6) . . . . ?
C3 P6 C606 C611 -134.2(6) . . . . ?
C600 P6 C606 C611 108.2(6) . . . . ?
Se9A P6 C606 C611 -11.5(7) . . . . ?
Se9B P6 C606 C611 -12.4(6) . . . . ?
C611 C606 C607 C608 -1.4(11) . . . . ?
P6 C606 C607 C608 179.8(6) . . . . ?
C606 C607 C608 C609 1.1(13) . . . . ?
C607 C608 C609 C610 -1.3(18) . . . . ?
C608 C609 C610 C611 2(2) . . . . ?
C609 C610 C611 C606 -2.4(18) . . . . ?
C607 C606 C611 C610 2.1(12) . . . . ?
P6 C606 C611 C610 -179.2(7) . . . . ?
C4 P7 C700 C701 141.9(5) . . . . ?
C706 P7 C700 C701 -95.0(5) . . . . ?
Se10 P7 C700 C701 17.4(6) . . . . ?
C4 P7 C700 C705 -41.3(6) . . . . ?
C706 P7 C700 C705 81.8(5) . . . . ?
Se10 P7 C700 C705 -165.8(4) . . . . ?
C705 C700 C701 C702 -1.3(9) . . . . ?
P7 C700 C701 C702 175.5(5) . . . . ?
C700 C701 C702 C703 1.6(10) . . . . ?
C701 C702 C703 C704 -0.9(11) . . . . ?
C702 C703 C704 C705 -0.1(11) . . . . ?
C703 C704 C705 C700 0.3(10) . . . . ?
C701 C700 C705 C704 0.4(9) . . . . ?
P7 C700 C705 C704 -176.5(5) . . . . ?
C4 P7 C706 C711 98.5(6) . . . . ?
C700 P7 C706 C711 -20.7(6) . . . . ?
Se10 P7 C706 C711 -136.0(5) . . . . ?
C4 P7 C706 C707 -84.2(6) . . . . ?
C700 P7 C706 C707 156.6(5) . . . . ?
Se10 P7 C706 C707 41.3(5) . . . . ?
C711 C706 C707 C708 -0.7(9) . . . . ?
P7 C706 C707 C708 -178.1(5) . . . . ?
C706 C707 C708 C709 -0.4(10) . . . . ?
C707 C708 C709 C710 0.0(11) . . . . ?
C708 C709 C710 C711 1.5(11) . . . . ?
C707 C706 C711 C710 2.2(10) . . . . ?
P7 C706 C711 C710 179.6(5) . . . . ?
C709 C710 C711 C706 -2.6(11) . . . . ?
C4 P8 C800 C805 42.3(6) . . . . ?
C806 P8 C800 C805 -69.7(5) . . . . ?
Se11 P8 C800 C805 169.9(4) . . . . ?
C4 P8 C800 C801 -140.7(5) . . . . ?
C806 P8 C800 C801 107.4(5) . . . . ?
Se11 P8 C800 C801 -13.1(5) . . . . ?
C805 C800 C801 C802 -0.1(9) . . . . ?
P8 C800 C801 C802 -177.2(5) . . . . ?
C800 C801 C802 C803 -1.3(10) . . . . ?
C801 C802 C803 C804 1.6(11) . . . . ?
C802 C803 C804 C805 -0.5(11) . . . . ?
C803 C804 C805 C800 -0.8(10) . . . . ?
C801 C800 C805 C804 1.1(9) . . . . ?
P8 C800 C805 C804 178.2(5) . . . . ?
C4 P8 C806 C807 -33.8(6) . . . . ?
C800 P8 C806 C807 76.3(6) . . . . ?
Se11 P8 C806 C807 -163.6(5) . . . . ?
C4 P8 C806 C811 149.6(5) . . . . ?
C800 P8 C806 C811 -100.3(6) . . . . ?
Se11 P8 C806 C811 19.7(6) . . . . ?
C811 C806 C807 C808 -0.3(10) . . . . ?
P8 C806 C807 C808 -177.0(5) . . . . ?
C806 C807 C808 C809 2.8(10) . . . . ?
C807 C808 C809 C810 -3.2(11) . . . . ?
C808 C809 C810 C811 1.1(12) . . . . ?
C807 C806 C811 C810 -1.7(11) . . . . ?
P8 C806 C811 C810 175.0(6) . . . . ?
C809 C810 C811 C806 1.4(12) . . . . ?
C15 C10 C11 C12 -1.2(13) . . . . ?
C16 C10 C11 C12 179.2(8) . . . . ?
C10 C11 C12 C13 0.1(14) . . . . ?
C11 C12 C13 C14 1.3(14) . . . . ?
C12 C13 C14 C15 -1.6(15) . . . . ?
C11 C10 C15 C14 1.0(14) . . . . ?
C16 C10 C15 C14 -179.5(9) . . . . ?
C13 C14 C15 C10 0.5(16) . . . . ?
C25 C20 C21 C22 0.5(13) . . . . ?
C26 C20 C21 C22 -179.6(8) . . . . ?
C20 C21 C22 C23 0.4(14) . . . . ?
C21 C22 C23 C24 -0.3(15) . . . . ?
C22 C23 C24 C25 -0.7(15) . . . . ?
C23 C24 C25 C20 1.5(13) . . . . ?
C21 C20 C25 C24 -1.4(12) . . . . ?
C26 C20 C25 C24 178.7(8) . . . . ?
